data_4034661
loop_
_publ_author_name
'Qiu, Jiashen'
'Wu, Di'
'Yuan, Lexia'
'Long, Pingliang'
'Yin, Hongquan'
'Chen, Fu-Xue'

_publ_section_title
;
 Organocatalyzed Asymmetric \a-Thiocyanation of Oxindoles: Synthesis of
 Chiral Tertiary 3-Thiocyanatoxindoles.
;
_journal_issue 12
_journal_name_full 'The Journal of organic chemistry'
_journal_page_first 7917
_journal_page_last 7926
_journal_paper_doi 10.1021/acs.joc.9b00782
_journal_volume 84
_journal_year 2019
_chemical_formula_sum 'C21 H20 N2 O4 S'
_chemical_formula_weight 396.45
_space_group_crystal_system monoclinic
_space_group_IT_number 14
_space_group_name_Hall '-P 2yn'
_space_group_name_H-M_alt 'P 1 21/n 1'
_atom_sites_solution_hydrogens geom
_audit_creation_method SHELXL-2014
_cell_angle_alpha 90
_cell_angle_beta 106.577(2)
_cell_angle_gamma 90
_cell_formula_units_Z 4
_cell_length_a 11.3033(7)
_cell_length_b 10.9964(7)
_cell_length_c 17.0090(10)
_cell_measurement_reflns_used 8706
_cell_measurement_temperature 296(2)
_cell_measurement_theta_max 24.73
_cell_measurement_theta_min 2.23
_cell_volume 2026.3(2)
_computing_cell_refinement 'Bruker SMART'
_computing_data_collection 'Bruker SMART'
_computing_data_reduction 'Bruker SAINT'
_computing_molecular_graphics 'Bruker SHELXTL'
_computing_publication_material 'Bruker SHELXTL'
_computing_structure_refinement 'SHELXL-2014 (Sheldrick, 2014)'
_computing_structure_solution 'Bruker SHELXTL'
_diffrn_ambient_temperature 296(2)
_diffrn_measured_fraction_theta_full 0.942
_diffrn_measured_fraction_theta_max 0.998
_diffrn_measurement_device_type 'Bruker APEX-II CCD'
_diffrn_measurement_method '\f and \w scans'
_diffrn_radiation_type MoK\a
_diffrn_radiation_wavelength 0.71073
_diffrn_reflns_av_R_equivalents 0.0272
_diffrn_reflns_av_unetI/netI 0.0189
_diffrn_reflns_Laue_measured_fraction_full 0.942
_diffrn_reflns_Laue_measured_fraction_max 0.998
_diffrn_reflns_limit_h_max 13
_diffrn_reflns_limit_h_min -13
_diffrn_reflns_limit_k_max 12
_diffrn_reflns_limit_k_min -12
_diffrn_reflns_limit_l_max 20
_diffrn_reflns_limit_l_min -19
_diffrn_reflns_number 18665
_diffrn_reflns_point_group_measured_fraction_full 0.942
_diffrn_reflns_point_group_measured_fraction_max 0.998
_diffrn_reflns_theta_full 25.242
_diffrn_reflns_theta_max 24.750
_diffrn_reflns_theta_min 1.938
_exptl_absorpt_coefficient_mu 0.189
_exptl_absorpt_correction_type none
_exptl_crystal_density_diffrn 1.300
_exptl_crystal_description block
_exptl_crystal_F_000 832
_refine_diff_density_max 0.232
_refine_diff_density_min -0.435
_refine_diff_density_rms 0.048
_refine_ls_extinction_method none
_refine_ls_goodness_of_fit_ref 1.034
_refine_ls_hydrogen_treatment constr
_refine_ls_matrix_type full
_refine_ls_number_parameters 257
_refine_ls_number_reflns 3458
_refine_ls_number_restraints 0
_refine_ls_restrained_S_all 1.034
_refine_ls_R_factor_all 0.0441
_refine_ls_R_factor_gt 0.0378
_refine_ls_shift/su_max 0.000
_refine_ls_shift/su_mean 0.000
_refine_ls_structure_factor_coef Fsqd
_refine_ls_weighting_details 'w=1/[\s^2^(Fo^2^)+(0.0617P)^2^+0.5605P] where P=(Fo^2^+2Fc^2^)/3'
_refine_ls_weighting_scheme calc
_refine_ls_wR_factor_gt 0.1048
_refine_ls_wR_factor_ref 0.1114
_reflns_Friedel_coverage 0.000
_reflns_number_gt 2991
_reflns_number_total 3458
_reflns_threshold_expression 'I > 2\s(I)'
_cod_data_source_file jo9b00782_si_002.cif
_cod_data_source_block qjs321
_cod_original_sg_symbol_H-M 'P 21/n'
_cod_database_code 4034661
_shelx_space_group_comment
; 
The symmetry employed for this shelxl refinement is uniquely defined 
by the following loop, which should always be used as a source of 
symmetry information in preference to the above space-group names. 
They are only intended as comments. 
;
_shelxl_version_number 2014-3

loop_
_space_group_symop_operation_xyz
'x, y, z'
'-x+1/2, y+1/2, -z+1/2'
'-x, -y, -z'
'x-1/2, -y-1/2, z-1/2'

loop_
_atom_site_label
_atom_site_type_symbol
_atom_site_fract_x
_atom_site_fract_y
_atom_site_fract_z
_atom_site_U_iso_or_equiv
_atom_site_adp_type
_atom_site_occupancy
_atom_site_site_symmetry_order
_atom_site_calc_flag
_atom_site_refinement_flags_posn
_atom_site_refinement_flags_adp
S1 S 0.64840(7) 0.90579(9) 0.18761(4) 0.1044(3) Uani 1 1 d . .
O3 O 0.22781(11) 0.51689(10) 0.12996(7) 0.0466(3) Uani 1 1 d . .
N2 N 0.30732(11) 0.57505(11) 0.02987(7) 0.0359(3) Uani 1 1 d . .
O1 O 0.34864(11) 0.72295(10) 0.13315(7) 0.0492(3) Uani 1 1 d . .
C1 C 0.38504(13) 0.76552(14) 0.00113(9) 0.0373(3) Uani 1 1 d . .
C21 C 0.34552(13) 0.56222(14) -0.04355(9) 0.0367(3) Uani 1 1 d . .
C3 C 0.28157(14) 0.85754(13) -0.03378(9) 0.0368(3) Uani 1 1 d . .
O4 O -0.01498(12) 1.09068(11) -0.12525(8) 0.0557(3) Uani 1 1 d . .
C20 C 0.24541(14) 0.48335(14) 0.06020(9) 0.0391(3) Uani 1 1 d . .
C19 C 0.08448(15) 1.01811(14) -0.09135(9) 0.0422(4) Uani 1 1 d . .
C18 C 0.18644(14) 0.83134(14) -0.10412(9) 0.0403(4) Uani 1 1 d . .
H18 H 0.1889 0.7596 -0.1326 0.048 Uiso 1 1 calc R U
C7 C 0.39702(13) 0.67032(14) -0.05942(9) 0.0389(4) Uani 1 1 d . .
O2 O 0.21414(13) 0.39036(11) 0.02350(8) 0.0598(4) Uani 1 1 d . .
N1 N 0.50149(13) 0.82611(13) 0.03965(8) 0.0473(3) Uani 1 1 d . .
C4 C 0.44215(17) 0.57839(19) -0.17407(10) 0.0557(5) Uani 1 1 d . .
H4 H 0.4757 0.5823 -0.2180 0.067 Uiso 1 1 calc R U
C5 C 0.08878(15) 0.91010(14) -0.13213(10) 0.0431(4) Uani 1 1 d . .
H5 H 0.0253 0.8906 -0.1788 0.052 Uiso 1 1 calc R U
C6 C 0.33998(16) 0.46126(16) -0.09279(10) 0.0466(4) Uani 1 1 d . .
H6 H 0.3048 0.3888 -0.0823 0.056 Uiso 1 1 calc R U
C2 C 0.55935(16) 0.85853(17) 0.10540(11) 0.0533(4) Uani 1 1 d . .
C8 C 0.27587(16) 0.96570(15) 0.00676(10) 0.0472(4) Uani 1 1 d . .
H8 H 0.3383 0.9845 0.0541 0.057 Uiso 1 1 calc R U
C9 C 0.34581(13) 0.68851(13) 0.06605(9) 0.0355(3) Uani 1 1 d . .
C10 C 0.17913(17) 1.04634(15) -0.02172(10) 0.0501(4) Uani 1 1 d . .
H10 H 0.1776 1.1192 0.0058 0.060 Uiso 1 1 calc R U
C11 C 0.44617(15) 0.67967(17) -0.12482(10) 0.0501(4) Uani 1 1 d . .
H11 H 0.4811 0.7521 -0.1355 0.060 Uiso 1 1 calc R U
C12 C 0.38891(17) 0.47234(18) -0.15835(10) 0.0530(4) Uani 1 1 d . .
H12 H 0.3856 0.4060 -0.1928 0.064 Uiso 1 1 calc R U
C13 C 0.15886(16) 0.43698(15) 0.17247(10) 0.0467(4) Uani 1 1 d . .
C14 C 0.2218(2) 0.31514(18) 0.19117(13) 0.0684(6) Uani 1 1 d . .
H14A H 0.2124 0.2712 0.1410 0.103 Uiso 1 1 calc R U
H14B H 0.1851 0.2696 0.2263 0.103 Uiso 1 1 calc R U
H14C H 0.3080 0.3270 0.2182 0.103 Uiso 1 1 calc R U
C15 C 0.1694(2) 0.50668(19) 0.25070(12) 0.0687(6) Uani 1 1 d . .
H15A H 0.2549 0.5171 0.2801 0.103 Uiso 1 1 calc R U
H15B H 0.1288 0.4623 0.2841 0.103 Uiso 1 1 calc R U
H15C H 0.1312 0.5849 0.2376 0.103 Uiso 1 1 calc R U
C16 C -0.0274(2) 1.19983(18) -0.08351(13) 0.0664(5) Uani 1 1 d . .
H16A H -0.0281 1.1810 -0.0285 0.100 Uiso 1 1 calc R U
H16B H -0.1033 1.2394 -0.1119 0.100 Uiso 1 1 calc R U
H16C H 0.0407 1.2528 -0.0820 0.100 Uiso 1 1 calc R U
C17 C 0.02633(19) 0.4279(2) 0.12019(14) 0.0687(6) Uani 1 1 d . .
H17A H -0.0061 0.5081 0.1055 0.103 Uiso 1 1 calc R U
H17B H -0.0219 0.3874 0.1505 0.103 Uiso 1 1 calc R U
H17C H 0.0228 0.3825 0.0714 0.103 Uiso 1 1 calc R U

loop_
_atom_site_aniso_label
_atom_site_aniso_U_11
_atom_site_aniso_U_22
_atom_site_aniso_U_33
_atom_site_aniso_U_23
_atom_site_aniso_U_13
_atom_site_aniso_U_12
S1 0.0846(5) 0.1611(8) 0.0568(4) -0.0121(4) 0.0029(3) -0.0626(5)
O3 0.0623(7) 0.0412(6) 0.0413(6) -0.0008(5) 0.0229(5) -0.0150(5)
N2 0.0412(7) 0.0367(7) 0.0301(6) 0.0010(5) 0.0105(5) -0.0015(5)
O1 0.0682(8) 0.0463(6) 0.0377(6) -0.0060(5) 0.0226(5) -0.0118(5)
C1 0.0365(8) 0.0406(8) 0.0357(8) 0.0017(6) 0.0115(6) -0.0062(6)
C21 0.0345(7) 0.0443(8) 0.0298(7) 0.0021(6) 0.0066(6) 0.0070(6)
C3 0.0414(8) 0.0369(8) 0.0330(7) 0.0027(6) 0.0123(6) -0.0054(6)
O4 0.0567(7) 0.0506(7) 0.0539(7) -0.0022(5) 0.0063(6) 0.0113(6)
C20 0.0422(8) 0.0363(8) 0.0365(8) 0.0033(6) 0.0075(6) -0.0017(6)
C19 0.0464(9) 0.0404(8) 0.0406(8) 0.0046(7) 0.0140(7) 0.0009(7)
C18 0.0449(8) 0.0350(8) 0.0405(8) -0.0031(6) 0.0116(7) -0.0066(6)
C7 0.0347(8) 0.0473(9) 0.0340(8) 0.0025(6) 0.0089(6) 0.0040(6)
O2 0.0835(9) 0.0455(7) 0.0536(7) -0.0095(6) 0.0245(7) -0.0195(6)
N1 0.0435(7) 0.0533(8) 0.0426(8) 0.0003(6) 0.0081(6) -0.0090(6)
C4 0.0502(10) 0.0821(14) 0.0379(9) -0.0040(9) 0.0178(8) 0.0109(9)
C5 0.0428(9) 0.0438(9) 0.0385(8) -0.0013(7) 0.0050(7) -0.0060(7)
C6 0.0505(9) 0.0467(9) 0.0403(9) -0.0029(7) 0.0092(7) 0.0079(7)
C2 0.0443(9) 0.0626(11) 0.0547(11) 0.0049(9) 0.0171(8) -0.0131(8)
C8 0.0523(10) 0.0469(9) 0.0375(8) -0.0053(7) 0.0048(7) -0.0023(7)
C9 0.0355(7) 0.0377(8) 0.0328(8) 0.0008(6) 0.0088(6) -0.0004(6)
C10 0.0622(11) 0.0417(9) 0.0433(9) -0.0078(7) 0.0098(8) 0.0025(8)
C11 0.0451(9) 0.0660(11) 0.0422(9) 0.0040(8) 0.0169(7) 0.0000(8)
C12 0.0544(10) 0.0636(11) 0.0399(9) -0.0086(8) 0.0119(8) 0.0134(9)
C13 0.0557(10) 0.0425(9) 0.0454(9) 0.0047(7) 0.0200(8) -0.0141(7)
C14 0.0895(15) 0.0550(11) 0.0648(12) 0.0212(9) 0.0286(11) 0.0012(10)
C15 0.0922(15) 0.0695(13) 0.0544(11) -0.0053(10) 0.0369(11) -0.0256(11)
C16 0.0703(13) 0.0507(11) 0.0750(13) -0.0041(10) 0.0155(10) 0.0156(9)
C17 0.0568(12) 0.0744(14) 0.0743(14) 0.0018(11) 0.0177(10) -0.0157(10)

loop_
_atom_type_symbol
_atom_type_description
_atom_type_scat_dispersion_real
_atom_type_scat_dispersion_imag
_atom_type_scat_source
C C 0.0033 0.0016 'International Tables Vol C Tables 4.2.6.8 and 6.1.1.4'
H H 0.0000 0.0000 'International Tables Vol C Tables 4.2.6.8 and 6.1.1.4'
N N 0.0061 0.0033 'International Tables Vol C Tables 4.2.6.8 and 6.1.1.4'
O O 0.0106 0.0060 'International Tables Vol C Tables 4.2.6.8 and 6.1.1.4'
S S 0.1246 0.1234 'International Tables Vol C Tables 4.2.6.8 and 6.1.1.4'

loop_
_geom_angle_atom_site_label_1
_geom_angle_atom_site_label_2
_geom_angle_atom_site_label_3
_geom_angle
C20 O3 C13 120.56(12)
C9 N2 C20 126.91(12)
C9 N2 C21 109.58(12)
C20 N2 C21 123.47(12)
N1 C1 C7 112.41(12)
N1 C1 C3 111.39(12)
C7 C1 C3 113.76(12)
N1 C1 C9 109.57(12)
C7 C1 C9 101.97(12)
C3 C1 C9 107.12(11)
C6 C21 C7 121.40(14)
C6 C21 N2 129.17(14)
C7 C21 N2 109.39(13)
C8 C3 C18 118.13(14)
C8 C3 C1 120.85(13)
C18 C3 C1 120.90(13)
C19 O4 C16 118.01(14)
O2 C20 O3 127.84(14)
O2 C20 N2 121.65(14)
O3 C20 N2 110.50(12)
O4 C19 C5 115.64(14)
O4 C19 C10 124.89(15)
C5 C19 C10 119.47(15)
C5 C18 C3 120.92(14)
C11 C7 C21 120.61(15)
C11 C7 C1 129.49(15)
C21 C7 C1 109.87(12)
C2 N1 C1 138.79(15)
C12 C4 C11 120.34(16)
C18 C5 C19 120.40(14)
C21 C6 C12 117.28(17)
N1 C2 S1 173.07(16)
C10 C8 C3 121.35(15)
O1 C9 N2 128.39(13)
O1 C9 C1 124.84(13)
N2 C9 C1 106.77(11)
C8 C10 C19 119.73(15)
C7 C11 C4 118.37(17)
C4 C12 C6 121.98(16)
O3 C13 C14 110.20(15)
O3 C13 C15 101.96(13)
C14 C13 C15 110.56(16)
O3 C13 C17 108.71(14)
C14 C13 C17 113.23(16)
C15 C13 C17 111.58(17)

loop_
_geom_bond_atom_site_label_1
_geom_bond_atom_site_label_2
_geom_bond_distance
S1 C2 1.5606(19)
O3 C20 1.3108(19)
O3 C13 1.4914(18)
N2 C9 1.4042(19)
N2 C20 1.4066(19)
N2 C21 1.4399(19)
O1 C9 1.1942(17)
C1 N1 1.454(2)
C1 C7 1.502(2)
C1 C3 1.532(2)
C1 C9 1.553(2)
C21 C6 1.381(2)
C21 C7 1.384(2)
C3 C8 1.385(2)
C3 C18 1.392(2)
O4 C19 1.3649(19)
O4 C16 1.422(2)
C20 O2 1.1976(19)
C19 C5 1.383(2)
C19 C10 1.386(2)
C18 C5 1.377(2)
C7 C11 1.382(2)
N1 C2 1.178(2)
C4 C12 1.373(3)
C4 C11 1.387(3)
C6 C12 1.384(2)
C8 C10 1.384(2)
C13 C14 1.508(3)
C13 C15 1.510(2)
C13 C17 1.511(3)
